data_2236599
loop_
_publ_author_name
'Novakovi\'c, Sladjana B.'
'Bogdanovi\'c, Goran A.'
'Mohamed, Shaaban K.'
'Albayati, Mustafa R.'
'Hameed, Ayad S.'

_publ_section_title
;
 2-(1,3-Dioxoisoindolin-2-yl)acetic
 acid--<i>N</i>'-[(<i>E</i>)-4-methoxybenzylidene]pyridine-4-carbohydrazide
 (2/1)
;
_journal_coeditor_code RZ2799
_journal_issue 10
_journal_name_full 'Acta Crystallographica Section E'
_journal_page_first o2897
_journal_page_last o2898
_journal_paper_doi 10.1107/S1600536812038032
_journal_volume 68
_journal_year 2012
_chemical_formula_iupac '2C10 H7 N O4, C14 H13 N3 O2'
_chemical_formula_moiety '2(C10 H7 N O4), C14 H13 N3 O2'
_chemical_formula_sum 'C34 H27 N5 O10'
_chemical_formula_weight 665.61
_chemical_name_systematic
;
2-(1,3-Dioxoisoindolin-2-yl)acetic acid--<i>N</i>'-[(<i>E</i>)-4-
methoxybenzylidene]pyridine-4-carbohydrazide (2/1)
;
_space_group_IT_number 2
_symmetry_cell_setting triclinic
_symmetry_space_group_name_Hall '-P 1'
_symmetry_space_group_name_H-M 'P -1'
_atom_sites_solution_hydrogens geom
_atom_sites_solution_primary direct
_atom_sites_solution_secondary difmap
_audit_creation_method SHELXL-97
_cell_angle_alpha 105.590(5)
_cell_angle_beta 101.160(5)
_cell_angle_gamma 97.535(4)
_cell_formula_units_Z 2
_cell_length_a 8.1238(4)
_cell_length_b 12.7963(7)
_cell_length_c 15.9191(11)
_cell_measurement_reflns_used 3871
_cell_measurement_temperature 293(2)
_cell_measurement_theta_max 72.3062
_cell_measurement_theta_min 2.9660
_cell_volume 1534.19(17)
_computing_cell_refinement
;
CrysAlis PRO (Oxford Diffraction, 2009)
;
_computing_data_collection
;
CrysAlis PRO (Oxford Diffraction, 2009)
;
_computing_data_reduction
;
CrysAlis PRO (Oxford Diffraction, 2009)
;
_computing_molecular_graphics 'ORTEP-3 (Farrugia, 1997)'
_computing_publication_material 'WinGX (Farrugia, 1999), PLATON (Spek, 2009) and PARST (Nardelli, 1995)'
_computing_structure_refinement 'SHELXL97 (Sheldrick, 2008)'
_computing_structure_solution 'SHELXS97 (Sheldrick, 2008)'
_diffrn_ambient_temperature 293(2)
_diffrn_detector_area_resol_mean 16.3280
_diffrn_measured_fraction_theta_full 0.972
_diffrn_measured_fraction_theta_max 0.972
_diffrn_measurement_device_type 'Oxford Diffraction Xcalibur (Sapphire3, Gemini)'
_diffrn_measurement_method '\w scans'
_diffrn_radiation_monochromator graphite
_diffrn_radiation_source 'Enhance (Cu) X-ray Source'
_diffrn_radiation_type CuK\a
_diffrn_radiation_wavelength 1.54184
_diffrn_reflns_av_R_equivalents 0.0217
_diffrn_reflns_av_sigmaI/netI 0.0309
_diffrn_reflns_limit_h_max 9
_diffrn_reflns_limit_h_min -6
_diffrn_reflns_limit_k_max 15
_diffrn_reflns_limit_k_min -15
_diffrn_reflns_limit_l_max 19
_diffrn_reflns_limit_l_min -19
_diffrn_reflns_number 10334
_diffrn_reflns_theta_full 72.46
_diffrn_reflns_theta_max 72.46
_diffrn_reflns_theta_min 2.97
_exptl_absorpt_coefficient_mu 0.910
_exptl_absorpt_correction_T_max 1.00000
_exptl_absorpt_correction_T_min 0.96304
_exptl_absorpt_correction_type multi-scan
_exptl_absorpt_process_details
;
(CrysAlis PRO; Oxford Diffraction, 2009)
;
_exptl_crystal_colour yellow
_exptl_crystal_density_diffrn 1.441
_exptl_crystal_density_method 'not measured'
_exptl_crystal_description prismatic
_exptl_crystal_F_000 692
_exptl_crystal_size_max 0.16
_exptl_crystal_size_mid 0.10
_exptl_crystal_size_min 0.08
_refine_diff_density_max 0.280
_refine_diff_density_min -0.210
_refine_ls_extinction_coef 0.0024(3)
_refine_ls_extinction_expression Fc^*^=kFc[1+0.001xFc^2^\l^3^/sin(2\q)]^-1/4^
_refine_ls_extinction_method 'SHELXL97 (Sheldrick, 2008)'
_refine_ls_goodness_of_fit_ref 1.060
_refine_ls_hydrogen_treatment mixed
_refine_ls_matrix_type full
_refine_ls_number_parameters 456
_refine_ls_number_reflns 5912
_refine_ls_number_restraints 0
_refine_ls_restrained_S_all 1.060
_refine_ls_R_factor_all 0.0490
_refine_ls_R_factor_gt 0.0402
_refine_ls_shift/su_max 0.001
_refine_ls_shift/su_mean 0.000
_refine_ls_structure_factor_coef Fsqd
_refine_ls_weighting_details 'calc w=1/[\s^2^(Fo^2^)+(0.0523P)^2^+0.2720P] where P=(Fo^2^+2Fc^2^)/3'
_refine_ls_weighting_scheme calc
_refine_ls_wR_factor_gt 0.1073
_refine_ls_wR_factor_ref 0.1155
_reflns_number_gt 4836
_reflns_number_total 5912
_reflns_threshold_expression I>2sigma(I)
_cod_data_source_file rz2799.cif
_cod_data_source_block I
_cod_database_code 2236599
_cod_database_fobs_code 2236599

loop_
_symmetry_equiv_pos_as_xyz
'x, y, z'
'-x, -y, -z'

loop_
_atom_site_type_symbol
_atom_site_label
_atom_site_fract_x
_atom_site_fract_y
_atom_site_fract_z
_atom_site_U_iso_or_equiv
_atom_site_adp_type
_atom_site_calc_flag
_atom_site_refinement_flags
_atom_site_occupancy
_atom_site_symmetry_multiplicity
C C1 -0.2642(2) 0.95037(14) 0.17010(12) 0.0549(4) Uani d . 1 1
H H1 -0.3093 0.9940 0.1368 0.066 Uiso calc R 1 1
C C2 -0.1425(2) 1.00139(13) 0.24952(11) 0.0493(4) Uani d . 1 1
H H2 -0.1069 1.0778 0.2689 0.059 Uiso calc R 1 1
C C3 -0.07405(18) 0.93782(11) 0.30007(9) 0.0366(3) Uani d . 1 1
C C4 -0.1314(2) 0.82441(12) 0.26761(11) 0.0451(4) Uani d . 1 1
H H4 -0.0881 0.7786 0.2992 0.054 Uiso calc R 1 1
C C5 -0.2535(2) 0.78039(13) 0.18774(11) 0.0508(4) Uani d . 1 1
H H5 -0.2915 0.7041 0.1667 0.061 Uiso calc R 1 1
C C6 0.05450(18) 0.99688(11) 0.38761(9) 0.0367(3) Uani d . 1 1
C C7 0.33689(19) 0.92085(12) 0.54388(10) 0.0401(3) Uani d . 1 1
H H7 0.3112 0.8449 0.5156 0.048 Uiso calc R 1 1
C C8 0.46634(18) 0.96649(12) 0.62817(9) 0.0384(3) Uani d . 1 1
C C9 0.5239(2) 1.08025(13) 0.66447(11) 0.0495(4) Uani d . 1 1
H H9 0.4785 1.1271 0.6346 0.059 Uiso calc R 1 1
C C10 0.6462(2) 1.12434(13) 0.74335(12) 0.0534(4) Uani d . 1 1
H H10 0.6852 1.2005 0.7656 0.064 Uiso calc R 1 1
C C11 0.7124(2) 1.05611(13) 0.79041(10) 0.0440(3) Uani d . 1 1
C C12 0.6576(2) 0.94290(13) 0.75570(11) 0.0479(4) Uani d . 1 1
H H12 0.7014 0.8965 0.7865 0.057 Uiso calc R 1 1
C C13 0.5365(2) 0.89881(13) 0.67442(11) 0.0455(4) Uani d . 1 1
H H13 0.5017 0.8225 0.6505 0.055 Uiso calc R 1 1
C C14 0.8949(3) 1.04657(17) 0.92371(12) 0.0657(5) Uani d . 1 1
H H14A 0.8023 1.0151 0.9443 0.099 Uiso calc R 1 1
H H14B 0.9823 1.0934 0.9744 0.099 Uiso calc R 1 1
H H14C 0.9415 0.9884 0.8901 0.099 Uiso calc R 1 1
N N1 -0.31974(17) 0.84128(11) 0.13922(9) 0.0491(3) Uani d . 1 1
N N2 0.13864(16) 0.93389(10) 0.42826(8) 0.0406(3) Uani d . 1 1
N N3 0.25843(15) 0.98456(10) 0.50851(8) 0.0406(3) Uani d . 1 1
O O1 0.07630(14) 1.09815(8) 0.41843(7) 0.0474(3) Uani d . 1 1
O O2 0.83335(17) 1.11023(10) 0.86773(8) 0.0597(3) Uani d . 1 1
C C1A -0.5342(2) 0.78299(14) -0.07334(12) 0.0535(4) Uani d . 1 1
C C2A -0.6544(2) 0.71923(15) -0.16347(11) 0.0555(4) Uani d . 1 1
H H2A1 -0.6875 0.7711 -0.1952 0.067 Uiso calc R 1 1
H H2A2 -0.5940 0.6709 -0.1989 0.067 Uiso calc R 1 1
C C3A -0.8216(2) 0.54517(13) -0.15390(10) 0.0475(4) Uani d . 1 1
C C4A -0.9875(2) 0.51700(15) -0.13116(11) 0.0511(4) Uani d . 1 1
C C5A -1.0643(3) 0.42141(17) -0.11908(12) 0.0647(5) Uani d . 1 1
H H5A -1.0149 0.3590 -0.1273 0.078 Uiso calc R 1 1
C C6A -1.2187(3) 0.4222(2) -0.09410(14) 0.0840(7) Uani d . 1 1
H H6A -1.2740 0.3594 -0.0848 0.101 Uiso calc R 1 1
C C7A -1.2915(3) 0.5161(3) -0.08276(16) 0.0940(9) Uani d . 1 1
H H7A -1.3951 0.5146 -0.0660 0.113 Uiso calc R 1 1
C C8A -1.2142(3) 0.6116(3) -0.09567(15) 0.0828(7) Uani d . 1 1
H H8A -1.2638 0.6739 -0.0882 0.099 Uiso calc R 1 1
C C9A -1.0608(2) 0.61061(17) -0.11997(11) 0.0585(5) Uani d . 1 1
C C10A -0.9459(2) 0.69870(15) -0.13613(11) 0.0569(4) Uani d . 1 1
N N1A -0.80682(17) 0.65359(11) -0.15608(9) 0.0493(3) Uani d . 1 1
O O1A -0.4285(3) 0.85939(17) -0.06654(12) 0.1289(9) Uani d . 1 1
O O2A -0.55221(17) 0.74356(11) -0.00883(8) 0.0626(4) Uani d . 1 1
O O3A -0.71648(17) 0.48833(10) -0.16856(10) 0.0637(3) Uani d . 1 1
O O4A -0.9621(2) 0.79203(12) -0.13410(10) 0.0829(5) Uani d . 1 1
C C1B 0.40479(19) 1.30491(12) 0.57084(10) 0.0425(3) Uani d . 1 1
C C2B 0.5016(2) 1.37468(13) 0.66499(10) 0.0454(4) Uani d . 1 1
H H2B1 0.4301 1.4222 0.6920 0.054 Uiso calc R 1 1
H H2B2 0.5286 1.3267 0.7015 0.054 Uiso calc R 1 1
C C3B 0.67039(19) 1.55202(12) 0.66280(10) 0.0405(3) Uani d . 1 1
C C4B 0.83781(19) 1.58248(12) 0.64317(10) 0.0395(3) Uani d . 1 1
C C5B 0.9136(2) 1.67982(13) 0.63322(11) 0.0470(4) Uani d . 1 1
H H5B 0.8603 1.7406 0.6396 0.056 Uiso calc R 1 1
C C6B 1.0719(2) 1.68341(15) 0.61333(12) 0.0538(4) Uani d . 1 1
H H6B 1.1261 1.7478 0.6059 0.065 Uiso calc R 1 1
C C7B 1.1523(2) 1.59280(16) 0.60421(11) 0.0544(4) Uani d . 1 1
H H7B 1.2594 1.5979 0.5913 0.065 Uiso calc R 1 1
C C8B 1.0751(2) 1.49488(14) 0.61414(11) 0.0492(4) Uani d . 1 1
H H8B 1.1285 1.4342 0.6082 0.059 Uiso calc R 1 1
C C9B 0.91670(19) 1.49099(12) 0.63309(9) 0.0401(3) Uani d . 1 1
C C10B 0.7997(2) 1.39932(12) 0.64460(10) 0.0422(3) Uani d . 1 1
N N1B 0.65796(16) 1.44176(10) 0.66338(9) 0.0422(3) Uani d . 1 1
O O1B 0.45570(17) 1.30518(12) 0.50517(8) 0.0671(4) Uani d . 1 1
O O2B 0.26246(15) 1.24440(9) 0.57228(8) 0.0516(3) Uani d . 1 1
O O3B 0.56253(15) 1.60611(10) 0.67685(9) 0.0556(3) Uani d . 1 1
O O4B 0.81814(16) 1.30561(9) 0.63963(8) 0.0569(3) Uani d . 1 1
H H1OA -0.464(3) 0.784(2) 0.0486(18) 0.101(8) Uiso d . 1 1
H H1OB 0.210(3) 1.1927(18) 0.5169(16) 0.078(7) Uiso d . 1 1
H H1N2 0.126(2) 0.8633(16) 0.4029(13) 0.056(5) Uiso d . 1 1

loop_
_atom_site_aniso_label
_atom_site_aniso_U_11
_atom_site_aniso_U_22
_atom_site_aniso_U_33
_atom_site_aniso_U_12
_atom_site_aniso_U_13
_atom_site_aniso_U_23
C1 0.0628(11) 0.0486(9) 0.0472(9) 0.0083(8) -0.0060(8) 0.0194(7)
C2 0.0578(10) 0.0374(8) 0.0453(9) 0.0048(7) -0.0030(7) 0.0135(7)
C3 0.0358(7) 0.0373(7) 0.0347(7) 0.0062(6) 0.0053(6) 0.0102(6)
C4 0.0475(9) 0.0371(7) 0.0457(8) 0.0063(6) -0.0004(7) 0.0135(6)
C5 0.0539(9) 0.0381(8) 0.0491(9) 0.0017(7) -0.0016(7) 0.0077(7)
C6 0.0367(7) 0.0350(7) 0.0358(7) 0.0037(6) 0.0059(6) 0.0098(6)
C7 0.0418(8) 0.0365(7) 0.0397(8) 0.0067(6) 0.0058(6) 0.0110(6)
C8 0.0379(7) 0.0409(8) 0.0365(7) 0.0083(6) 0.0067(6) 0.0129(6)
C9 0.0550(9) 0.0395(8) 0.0492(9) 0.0098(7) -0.0045(7) 0.0169(7)
C10 0.0605(10) 0.0387(8) 0.0508(9) 0.0060(7) -0.0050(8) 0.0112(7)
C11 0.0446(8) 0.0473(8) 0.0365(8) 0.0084(7) 0.0030(6) 0.0117(6)
C12 0.0550(9) 0.0477(9) 0.0421(8) 0.0130(7) 0.0021(7) 0.0207(7)
C13 0.0522(9) 0.0382(8) 0.0437(8) 0.0076(7) 0.0047(7) 0.0138(6)
C14 0.0744(13) 0.0714(12) 0.0439(10) 0.0109(10) -0.0080(9) 0.0223(9)
N1 0.0493(8) 0.0489(8) 0.0396(7) 0.0038(6) -0.0030(6) 0.0103(6)
N2 0.0432(7) 0.0340(6) 0.0364(6) 0.0068(5) -0.0026(5) 0.0063(5)
N3 0.0396(6) 0.0400(6) 0.0358(6) 0.0054(5) -0.0006(5) 0.0088(5)
O1 0.0505(6) 0.0348(5) 0.0468(6) 0.0030(4) -0.0050(5) 0.0100(5)
O2 0.0673(8) 0.0539(7) 0.0438(6) 0.0057(6) -0.0126(5) 0.0126(5)
C1A 0.0593(10) 0.0482(9) 0.0460(9) -0.0015(8) 0.0067(8) 0.0126(7)
C2A 0.0667(11) 0.0522(9) 0.0428(9) 0.0047(8) 0.0062(8) 0.0147(7)
C3A 0.0489(9) 0.0448(8) 0.0397(8) 0.0092(7) -0.0003(7) 0.0055(7)
C4A 0.0451(9) 0.0580(10) 0.0373(8) 0.0054(7) -0.0017(7) 0.0034(7)
C5A 0.0617(11) 0.0676(12) 0.0490(10) -0.0037(9) 0.0045(8) 0.0058(9)
C6A 0.0640(13) 0.1115(19) 0.0524(12) -0.0225(13) 0.0051(10) 0.0102(12)
C7A 0.0479(12) 0.154(3) 0.0619(14) 0.0113(15) 0.0099(10) 0.0095(15)
C8A 0.0557(12) 0.121(2) 0.0680(14) 0.0321(13) 0.0120(10) 0.0173(13)
C9A 0.0498(10) 0.0750(12) 0.0404(9) 0.0219(9) -0.0015(7) 0.0044(8)
C10A 0.0659(11) 0.0573(10) 0.0384(8) 0.0239(9) -0.0017(8) 0.0038(7)
N1A 0.0500(8) 0.0448(7) 0.0424(7) 0.0095(6) -0.0027(6) 0.0053(6)
O1A 0.1529(18) 0.1220(15) 0.0688(10) -0.0829(14) -0.0089(11) 0.0354(10)
O2A 0.0641(8) 0.0649(8) 0.0428(7) -0.0146(6) -0.0080(6) 0.0175(6)
O3A 0.0600(8) 0.0566(7) 0.0794(9) 0.0226(6) 0.0205(7) 0.0204(7)
O4A 0.1137(13) 0.0643(9) 0.0734(10) 0.0459(9) 0.0155(9) 0.0164(7)
C1B 0.0432(8) 0.0369(7) 0.0429(8) 0.0079(6) 0.0024(6) 0.0103(6)
C2B 0.0483(9) 0.0400(8) 0.0426(8) 0.0018(6) 0.0056(7) 0.0108(6)
C3B 0.0431(8) 0.0367(7) 0.0374(7) 0.0087(6) 0.0009(6) 0.0096(6)
C4B 0.0410(8) 0.0365(7) 0.0358(7) 0.0082(6) 0.0000(6) 0.0085(6)
C5B 0.0493(9) 0.0408(8) 0.0484(9) 0.0073(7) 0.0037(7) 0.0155(7)
C6B 0.0514(9) 0.0533(9) 0.0506(9) -0.0018(7) 0.0043(7) 0.0170(8)
C7B 0.0390(8) 0.0720(11) 0.0448(9) 0.0057(8) 0.0031(7) 0.0130(8)
C8B 0.0434(8) 0.0551(9) 0.0424(8) 0.0167(7) 0.0002(7) 0.0076(7)
C9B 0.0411(8) 0.0378(7) 0.0333(7) 0.0088(6) -0.0035(6) 0.0057(6)
C10B 0.0465(8) 0.0359(7) 0.0356(7) 0.0095(6) -0.0036(6) 0.0056(6)
N1B 0.0421(7) 0.0339(6) 0.0445(7) 0.0049(5) 0.0015(5) 0.0092(5)
O1B 0.0629(8) 0.0824(9) 0.0427(7) -0.0045(7) 0.0081(6) 0.0092(6)
O2B 0.0517(7) 0.0436(6) 0.0470(6) -0.0037(5) 0.0027(5) 0.0058(5)
O3B 0.0522(7) 0.0508(7) 0.0704(8) 0.0220(5) 0.0183(6) 0.0208(6)
O4B 0.0673(8) 0.0347(6) 0.0633(7) 0.0158(5) 0.0027(6) 0.0124(5)

loop_
_atom_type_symbol
_atom_type_description
_atom_type_scat_dispersion_real
_atom_type_scat_dispersion_imag
_atom_type_scat_source
C C 0.0181 0.0091 'International Tables Vol C Tables 4.2.6.8 and 6.1.1.4'
H H 0.0000 0.0000 'International Tables Vol C Tables 4.2.6.8 and 6.1.1.4'
N N 0.0311 0.0180 'International Tables Vol C Tables 4.2.6.8 and 6.1.1.4'
O O 0.0492 0.0322 'International Tables Vol C Tables 4.2.6.8 and 6.1.1.4'

loop_
_geom_angle_atom_site_label_1
_geom_angle_atom_site_label_2
_geom_angle_atom_site_label_3
_geom_angle
N1 C1 C2 122.73(15)
N1 C1 H1 118.6
C2 C1 H1 118.6
C1 C2 C3 119.45(15)
C1 C2 H2 120.3
C3 C2 H2 120.3
C4 C3 C2 117.70(14)
C4 C3 C6 124.47(13)
C2 C3 C6 117.81(13)
C5 C4 C3 119.02(14)
C5 C4 H4 120.5
C3 C4 H4 120.5
N1 C5 C4 123.38(15)
N1 C5 H5 118.3
C4 C5 H5 118.3
O1 C6 N2 123.53(13)
O1 C6 C3 119.79(13)
N2 C6 C3 116.68(12)
N3 C7 C8 120.32(13)
N3 C7 H7 119.8
C8 C7 H7 119.8
C13 C8 C9 118.05(14)
C13 C8 C7 121.51(14)
C9 C8 C7 120.44(13)
C10 C9 C8 121.12(14)
C10 C9 H9 119.4
C8 C9 H9 119.4
C9 C10 C11 120.42(15)
C9 C10 H10 119.8
C11 C10 H10 119.8
O2 C11 C12 125.81(14)
O2 C11 C10 114.62(14)
C12 C11 C10 119.54(14)
C11 C12 C13 119.55(14)
C11 C12 H12 120.2
C13 C12 H12 120.2
C8 C13 C12 121.27(14)
C8 C13 H13 119.4
C12 C13 H13 119.4
O2 C14 H14A 109.5
O2 C14 H14B 109.5
H14A C14 H14B 109.5
O2 C14 H14C 109.5
H14A C14 H14C 109.5
H14B C14 H14C 109.5
C5 N1 C1 117.72(14)
C6 N2 N3 118.70(12)
C6 N2 H1N2 121.2(13)
N3 N2 H1N2 119.8(12)
C7 N3 N2 116.20(12)
C11 O2 C14 117.57(14)
O1A C1A O2A 124.36(17)
O1A C1A C2A 120.76(17)
O2A C1A C2A 114.78(15)
N1A C2A C1A 113.27(14)
N1A C2A H2A1 108.9
C1A C2A H2A1 108.9
N1A C2A H2A2 108.9
C1A C2A H2A2 108.9
H2A1 C2A H2A2 107.7
O3A C3A N1A 124.53(16)
O3A C3A C4A 129.13(16)
N1A C3A C4A 106.33(14)
C5A C4A C9A 122.03(18)
C5A C4A C3A 130.83(17)
C9A C4A C3A 107.11(16)
C4A C5A C6A 117.2(2)
C4A C5A H5A 121.4
C6A C5A H5A 121.4
C5A C6A C7A 120.7(2)
C5A C6A H6A 119.7
C7A C6A H6A 119.7
C8A C7A C6A 121.9(2)
C8A C7A H7A 119.1
C6A C7A H7A 119.1
C9A C8A C7A 117.3(2)
C9A C8A H8A 121.4
C7A C8A H8A 121.4
C8A C9A C4A 121.0(2)
C8A C9A C10A 130.3(2)
C4A C9A C10A 108.63(16)
O4A C10A N1A 124.2(2)
O4A C10A C9A 129.96(19)
N1A C10A C9A 105.85(15)
C10A N1A C3A 112.07(15)
C10A N1A C2A 122.47(15)
C3A N1A C2A 124.74(14)
C1A O2A H1OA 112.8(14)
O1B C1B O2B 125.65(15)
O1B C1B C2B 123.35(15)
O2B C1B C2B 110.99(14)
N1B C2B C1B 111.00(13)
N1B C2B H2B1 109.4
C1B C2B H2B1 109.4
N1B C2B H2B2 109.4
C1B C2B H2B2 109.4
H2B1 C2B H2B2 108.0
O3B C3B N1B 124.21(15)
O3B C3B C4B 130.12(14)
N1B C3B C4B 105.68(12)
C5B C4B C9B 121.58(15)
C5B C4B C3B 130.30(14)
C9B C4B C3B 108.11(13)
C4B C5B C6B 117.23(15)
C4B C5B H5B 121.4
C6B C5B H5B 121.4
C5B C6B C7B 121.48(16)
C5B C6B H6B 119.3
C7B C6B H6B 119.3
C8B C7B C6B 121.01(16)
C8B C7B H7B 119.5
C6B C7B H7B 119.5
C9B C8B C7B 117.49(15)
C9B C8B H8B 121.3
C7B C8B H8B 121.3
C8B C9B C4B 121.20(15)
C8B C9B C10B 130.71(14)
C4B C9B C10B 108.08(13)
O4B C10B N1B 124.78(15)
O4B C10B C9B 129.25(15)
N1B C10B C9B 105.98(12)
C10B N1B C3B 112.14(13)
C10B N1B C2B 123.63(13)
C3B N1B C2B 123.10(13)
C1B O2B H1OB 112.4(14)

loop_
_geom_bond_atom_site_label_1
_geom_bond_atom_site_label_2
_geom_bond_distance
C1 N1 1.332(2)
C1 C2 1.380(2)
C1 H1 0.9300
C2 C3 1.384(2)
C2 H2 0.9300
C3 C4 1.384(2)
C3 C6 1.5058(19)
C4 C5 1.378(2)
C4 H4 0.9300
C5 N1 1.329(2)
C5 H5 0.9300
C6 O1 1.2312(17)
C6 N2 1.3376(19)
C7 N3 1.2775(19)
C7 C8 1.456(2)
C7 H7 0.9300
C8 C13 1.388(2)
C8 C9 1.392(2)
C9 C10 1.368(2)
C9 H9 0.9300
C10 C11 1.390(2)
C10 H10 0.9300
C11 O2 1.3619(18)
C11 C12 1.381(2)
C12 C13 1.389(2)
C12 H12 0.9300
C13 H13 0.9300
C14 O2 1.425(2)
C14 H14A 0.9600
C14 H14B 0.9600
C14 H14C 0.9600
N2 N3 1.3811(16)
N2 H1N2 0.87(2)
C1A O1A 1.180(2)
C1A O2A 1.284(2)
C1A C2A 1.516(2)
C2A N1A 1.446(2)
C2A H2A1 0.9700
C2A H2A2 0.9700
C3A O3A 1.2090(19)
C3A N1A 1.387(2)
C3A C4A 1.486(2)
C4A C5A 1.377(3)
C4A C9A 1.391(3)
C5A C6A 1.388(3)
C5A H5A 0.9300
C6A C7A 1.392(4)
C6A H6A 0.9300
C7A C8A 1.384(4)
C7A H7A 0.9300
C8A C9A 1.375(3)
C8A H8A 0.9300
C9A C10A 1.477(3)
C10A O4A 1.211(2)
C10A N1A 1.386(2)
O2A H1OA 1.00(3)
C1B O1B 1.197(2)
C1B O2B 1.3123(19)
C1B C2B 1.517(2)
C2B N1B 1.445(2)
C2B H2B1 0.9700
C2B H2B2 0.9700
C3B O3B 1.2036(18)
C3B N1B 1.4038(18)
C3B C4B 1.480(2)
C4B C5B 1.378(2)
C4B C9B 1.394(2)
C5B C6B 1.381(2)
C5B H5B 0.9300
C6B C7B 1.391(3)
C6B H6B 0.9300
C7B C8B 1.388(2)
C7B H7B 0.9300
C8B C9B 1.375(2)
C8B H8B 0.9300
C9B C10B 1.484(2)
C10B O4B 1.2114(18)
C10B N1B 1.386(2)
O2B H1OB 0.93(2)

loop_
_geom_hbond_atom_site_label_D
_geom_hbond_atom_site_label_H
_geom_hbond_atom_site_label_A
_geom_hbond_site_symmetry_A
_geom_hbond_distance_DH
_geom_hbond_distance_HA
_geom_hbond_distance_DA
_geom_hbond_angle_DHA
O2A H1OA N1 1_555 1.00(3) 1.60(3) 2.5997(19) 177(2)
O2B H1OB O1 1_555 0.93(2) 1.75(2) 2.6736(16) 170(2)
N2 H1N2 O4B 2_676 0.87(2) 2.22(2) 3.0549(18) 161(2)
C2A H2A2 O3B 1_444 0.97 2.57 3.477(2) 156
C5B H5B O1 2_686 0.93 2.51 3.158(2) 126
C7B H7B O3B 1_655 0.93 2.55 3.275(2) 135
C5 H5 O3A 2_465 0.93 2.48 3.341(2) 154

loop_
_geom_torsion_atom_site_label_1
_geom_torsion_atom_site_label_2
_geom_torsion_atom_site_label_3
_geom_torsion_atom_site_label_4
_geom_torsion
N1 C1 C2 C3 0.0(3)
C1 C2 C3 C4 0.4(2)
C1 C2 C3 C6 -178.24(15)
C2 C3 C4 C5 -0.5(2)
C6 C3 C4 C5 178.00(15)
C3 C4 C5 N1 0.3(3)
C4 C3 C6 O1 -167.66(15)
C2 C3 C6 O1 10.8(2)
C4 C3 C6 N2 11.7(2)
C2 C3 C6 N2 -169.80(14)
N3 C7 C8 C13 170.94(14)
N3 C7 C8 C9 -9.4(2)
C13 C8 C9 C10 0.1(3)
C7 C8 C9 C10 -179.63(16)
C8 C9 C10 C11 -1.8(3)
C9 C10 C11 O2 179.91(16)
C9 C10 C11 C12 1.8(3)
O2 C11 C12 C13 -178.07(16)
C10 C11 C12 C13 -0.2(3)
C9 C8 C13 C12 1.5(2)
C7 C8 C13 C12 -178.76(15)
C11 C12 C13 C8 -1.5(3)
C4 C5 N1 C1 0.0(3)
C2 C1 N1 C5 -0.1(3)
O1 C6 N2 N3 -1.0(2)
C3 C6 N2 N3 179.68(12)
C8 C7 N3 N2 179.59(13)
C6 N2 N3 C7 -179.03(13)
C12 C11 O2 C14 -8.0(3)
C10 C11 O2 C14 174.13(16)
O1A C1A C2A N1A -161.2(2)
O2A C1A C2A N1A 22.3(2)
O3A C3A C4A C5A 1.4(3)
N1A C3A C4A C5A -178.94(17)
O3A C3A C4A C9A 179.55(17)
N1A C3A C4A C9A -0.75(17)
C9A C4A C5A C6A -0.7(3)
C3A C4A C5A C6A 177.28(17)
C4A C5A C6A C7A 0.5(3)
C5A C6A C7A C8A 0.0(3)
C6A C7A C8A C9A -0.3(3)
C7A C8A C9A C4A 0.1(3)
C7A C8A C9A C10A -178.19(19)
C5A C4A C9A C8A 0.4(3)
C3A C4A C9A C8A -178.01(17)
C5A C4A C9A C10A 179.01(15)
C3A C4A C9A C10A 0.63(18)
C8A C9A C10A O4A -2.3(3)
C4A C9A C10A O4A 179.28(18)
C8A C9A C10A N1A 178.19(19)
C4A C9A C10A N1A -0.28(18)
O4A C10A N1A C3A -179.81(16)
C9A C10A N1A C3A -0.21(18)
O4A C10A N1A C2A 9.5(3)
C9A C10A N1A C2A -170.92(14)
O3A C3A N1A C10A -179.69(16)
C4A C3A N1A C10A 0.59(17)
O3A C3A N1A C2A -9.2(3)
C4A C3A N1A C2A 171.05(14)
C1A C2A N1A C10A 80.2(2)
C1A C2A N1A C3A -89.3(2)
O1B C1B C2B N1B 1.4(2)
O2B C1B C2B N1B -179.70(12)
O3B C3B C4B C5B -2.0(3)
N1B C3B C4B C5B 178.67(15)
O3B C3B C4B C9B 179.29(16)
N1B C3B C4B C9B -0.02(16)
C9B C4B C5B C6B -0.4(2)
C3B C4B C5B C6B -178.94(15)
C4B C5B C6B C7B -0.4(2)
C5B C6B C7B C8B 0.5(3)
C6B C7B C8B C9B 0.1(2)
C7B C8B C9B C4B -0.9(2)
C7B C8B C9B C10B 177.81(15)
C5B C4B C9B C8B 1.0(2)
C3B C4B C9B C8B 179.88(13)
C5B C4B C9B C10B -177.90(13)
C3B C4B C9B C10B 0.93(16)
C8B C9B C10B O4B -0.1(3)
C4B C9B C10B O4B 178.70(15)
C8B C9B C10B N1B 179.68(15)
C4B C9B C10B N1B -1.50(16)
O4B C10B N1B C3B -178.65(14)
C9B C10B N1B C3B 1.54(16)
O4B C10B N1B C2B -10.5(2)
C9B C10B N1B C2B 169.65(13)
O3B C3B N1B C10B 179.65(14)
C4B C3B N1B C10B -0.99(16)
O3B C3B N1B C2B 11.5(2)
C4B C3B N1B C2B -169.17(13)
C1B C2B N1B C10B -71.42(18)
C1B C2B N1B C3B 95.41(16)

loop_
_cod_related_entry_id
_cod_related_entry_database
_cod_related_entry_code
1 ChemSpider 30658155
